data_1520233
loop_
_publ_author_name
'Callear, Samantha K.'
'Hursthouse, Michael B.'

_publ_section_title
;
 4-Methylimidazolium suberate
;
_journal_name_full 'Crystal Structure Report Archive'
_journal_page_first 459
_journal_year 2008
_chemical_formula_sum 'C12 H20 N2 O4'
_chemical_formula_weight 256.30
_chemical_name_systematic
;
Suberic acid & 4-methylimidazole
;
_space_group_IT_number 14
_symmetry_cell_setting monoclinic
_symmetry_space_group_name_Hall '-P 2yn'
_symmetry_space_group_name_H-M 'P 1 21/n 1'
_atom_sites_solution_hydrogens geom
_atom_sites_solution_primary direct
_atom_sites_solution_secondary difmap
_cell_angle_alpha 90.00
_cell_angle_beta 109.500(7)
_cell_angle_gamma 90.00
_cell_formula_units_Z 4
_cell_length_a 8.8691(7)
_cell_length_b 13.2988(17)
_cell_length_c 12.1250(14)
_cell_measurement_reflns_used 3149
_cell_measurement_temperature 120(2)
_cell_measurement_theta_max 27.48
_cell_measurement_theta_min 2.91
_cell_volume 1348.1(3)
_computing_cell_refinement 'DENZO (Otwinowski & Minor, 1997) & COLLECT (Hooft, R.W.W., 1998)'
_computing_data_collection 'COLLECT (Hooft, R.W.W., 1998)'
_computing_data_reduction 'DENZO (Otwinowski & Minor, 1997) & COLLECT (Hooft, R.W.W., 1998)'
_computing_structure_refinement 'SHELXL-97 (Sheldrick, 1997)'
_diffrn_ambient_temperature 120(2)
_diffrn_detector_area_resol_mean 9.091
_diffrn_measured_fraction_theta_full 0.995
_diffrn_measured_fraction_theta_max 0.995
_diffrn_measurement_device_type 'Bruker-Nonius 95mm CCD camera on \k-goniostat'
_diffrn_measurement_method '\f & \w scans'
_diffrn_radiation_monochromator '10cm confocal mirrors'
_diffrn_radiation_source 'Bruker-Nonius FR591 rotating anode'
_diffrn_radiation_type MoK\a
_diffrn_radiation_wavelength 0.71073
_diffrn_reflns_av_R_equivalents 0.1667
_diffrn_reflns_av_sigmaI/netI 0.1643
_diffrn_reflns_limit_h_max 11
_diffrn_reflns_limit_h_min -11
_diffrn_reflns_limit_k_max 17
_diffrn_reflns_limit_k_min -17
_diffrn_reflns_limit_l_max 15
_diffrn_reflns_limit_l_min -15
_diffrn_reflns_number 17980
_diffrn_reflns_theta_full 27.48
_diffrn_reflns_theta_max 27.48
_diffrn_reflns_theta_min 2.93
_exptl_absorpt_coefficient_mu 0.095
_exptl_absorpt_correction_T_max 0.9991
_exptl_absorpt_correction_T_min 0.9906
_exptl_absorpt_correction_type multi-scan
_exptl_absorpt_process_details 'SADABS V2.10 (Sheldrick, G.M., 2003)'
_exptl_crystal_colour colourless
_exptl_crystal_density_diffrn 1.263
_exptl_crystal_density_method 'not measured'
_exptl_crystal_description shard
_exptl_crystal_F_000 552
_exptl_crystal_size_max 0.10
_exptl_crystal_size_mid 0.07
_exptl_crystal_size_min 0.01
_refine_diff_density_max 0.296
_refine_diff_density_min -0.260
_refine_diff_density_rms 0.065
_refine_ls_extinction_method none
_refine_ls_goodness_of_fit_ref 1.094
_refine_ls_hydrogen_treatment constr
_refine_ls_matrix_type full
_refine_ls_number_parameters 168
_refine_ls_number_reflns 3079
_refine_ls_number_restraints 0
_refine_ls_restrained_S_all 1.094
_refine_ls_R_factor_all 0.2045
_refine_ls_R_factor_gt 0.1082
_refine_ls_shift/su_max 0.000
_refine_ls_shift/su_mean 0.000
_refine_ls_structure_factor_coef Fsqd
_refine_ls_weighting_details 'calc w=1/[\s^2^(Fo^2^)+(0.0000P)^2^+1.9552P] where P=(Fo^2^+2Fc^2^)/3'
_refine_ls_weighting_scheme calc
_refine_ls_wR_factor_gt 0.1252
_refine_ls_wR_factor_ref 0.1494
_reflns_number_gt 1700
_reflns_number_total 3079
_reflns_threshold_expression >2sigma(I)
_cod_data_source_file eCrystal-459.cif
_cod_data_source_block 06skc0013
_cod_depositor_comments
;
Citation :
Callear, Samantha K. and Hursthouse, Michael B. (2008) 
University of Southampton, Crystal Structure Report Archive. 
(doi:10.5258/ecrystals/459)

More at:
http://ecrystals.chem.soton.ac.uk/459/

The following automatic conversions were performed:

'_symmetry_cell_setting' value 'Monoclinic' changed to 'monoclinic'
according to the built-in table from CIF Core dictionary named
'cif_core.dic' version 2.4.1 from 2010-06-29.

Automatic conversion script
Id: cif_fix_values 3392 2015-05-12 13:50:21Z andrius 
;
_cod_original_sg_symbol_H-M P21/n
_cod_database_code 1520233

loop_
_symmetry_equiv_pos_as_xyz
'x, y, z'
'-x+1/2, y+1/2, -z+1/2'
'-x, -y, -z'
'x-1/2, -y-1/2, z-1/2'

loop_
_atom_site_label
_atom_site_type_symbol
_atom_site_fract_x
_atom_site_fract_y
_atom_site_fract_z
_atom_site_U_iso_or_equiv
_atom_site_adp_type
_atom_site_occupancy
_atom_site_symmetry_multiplicity
_atom_site_calc_flag
_atom_site_refinement_flags
_atom_site_disorder_assembly
_atom_site_disorder_group
C1 C -0.0643(4) 0.0987(3) -0.2304(3) 0.0202(8) Uani 1 1 d . . .
C2 C 0.0622(4) 0.1297(3) -0.1182(3) 0.0246(9) Uani 1 1 d . . .
H2A H 0.0095 0.1597 -0.0657 0.030 Uiso 1 1 calc R . .
H2B H 0.1300 0.1822 -0.1357 0.030 Uiso 1 1 calc R . .
C3 C 0.1684(4) 0.0437(3) -0.0544(3) 0.0238(9) Uani 1 1 d . . .
H3B H 0.2200 0.0129 -0.1070 0.029 Uiso 1 1 calc R . .
H3A H 0.1011 -0.0083 -0.0353 0.029 Uiso 1 1 calc R . .
C4 C 0.2975(4) 0.0769(3) 0.0580(3) 0.0252(9) Uani 1 1 d . . .
H4A H 0.3660 0.1281 0.0387 0.030 Uiso 1 1 calc R . .
H4B H 0.2460 0.1089 0.1100 0.030 Uiso 1 1 calc R . .
C5 C 0.4023(4) -0.0095(3) 0.1231(3) 0.0231(9) Uani 1 1 d . . .
H5B H 0.4396 -0.0480 0.0672 0.028 Uiso 1 1 calc R . .
H5A H 0.3366 -0.0552 0.1528 0.028 Uiso 1 1 calc R . .
C6 C 0.5480(4) 0.0237(3) 0.2257(3) 0.0221(9) Uani 1 1 d . . .
H6B H 0.6156 -0.0358 0.2572 0.026 Uiso 1 1 calc R . .
H6A H 0.6119 0.0712 0.1964 0.026 Uiso 1 1 calc R . .
C7 C 0.5060(4) 0.0740(3) 0.3248(3) 0.0208(8) Uani 1 1 d . . .
H7B H 0.4384 0.1335 0.2932 0.025 Uiso 1 1 calc R . .
H7A H 0.4420 0.0265 0.3539 0.025 Uiso 1 1 calc R . .
C8 C 0.6502(4) 0.1069(3) 0.4268(3) 0.0202(8) Uani 1 1 d . . .
O1A O -0.1420(3) 0.17686(18) -0.2917(2) 0.0269(6) Uani 1 1 d . . .
H1 H -0.2109 0.1564 -0.3536 0.060(15) Uiso 1 1 calc R . .
O1B O -0.0940(3) 0.0128(2) -0.2607(2) 0.0324(7) Uani 1 1 d . . .
O8A O 0.6254(3) 0.12815(18) 0.52201(19) 0.0230(6) Uani 1 1 d . . .
O8B O 0.7824(3) 0.1125(2) 0.4133(2) 0.0304(7) Uani 1 1 d . . .
C22 C 1.1964(4) 0.1209(3) 0.4824(3) 0.0210(8) Uani 1 1 d . . .
H22 H 1.1761 0.0752 0.4189 0.025 Uiso 1 1 calc R . .
C24 C 1.3193(4) 0.2233(3) 0.6275(3) 0.0211(8) Uani 1 1 d . . .
C25 C 1.1638(4) 0.2199(3) 0.6169(3) 0.0229(9) Uani 1 1 d . . .
H25 H 1.1144 0.2554 0.6637 0.027 Uiso 1 1 calc R . .
C26 C 1.4565(4) 0.2785(3) 0.7119(3) 0.0291(10) Uani 1 1 d . . .
H26A H 1.4176 0.3193 0.7642 0.044 Uiso 1 1 calc R . .
H26B H 1.5060 0.3224 0.6688 0.044 Uiso 1 1 calc R . .
H26C H 1.5357 0.2301 0.7582 0.044 Uiso 1 1 calc R . .
N21 N 1.0887(4) 0.1556(2) 0.5261(2) 0.0239(7) Uani 1 1 d . . .
H21 H 0.9863 0.1402 0.5014 0.057(14) Uiso 1 1 calc R . .
N23 N 1.3380(3) 0.1604(2) 0.5422(2) 0.0213(7) Uani 1 1 d . . .
H23 H 1.4284 0.1485 0.5295 0.062(15) Uiso 1 1 calc R . .

loop_
_atom_site_aniso_label
_atom_site_aniso_U_11
_atom_site_aniso_U_22
_atom_site_aniso_U_33
_atom_site_aniso_U_23
_atom_site_aniso_U_13
_atom_site_aniso_U_12
C1 0.018(2) 0.025(2) 0.0175(19) -0.0007(17) 0.0060(15) 0.0018(16)
C2 0.027(2) 0.024(2) 0.0195(19) -0.0053(17) 0.0037(16) -0.0039(17)
C3 0.025(2) 0.028(2) 0.0169(19) -0.0022(17) 0.0054(16) 0.0011(17)
C4 0.025(2) 0.025(2) 0.020(2) -0.0025(17) 0.0012(16) -0.0017(17)
C5 0.024(2) 0.026(2) 0.0191(19) 0.0021(17) 0.0073(16) 0.0013(17)
C6 0.022(2) 0.026(2) 0.0173(19) 0.0034(17) 0.0053(15) 0.0022(16)
C7 0.0171(19) 0.023(2) 0.0205(19) 0.0015(17) 0.0034(15) 0.0013(16)
C8 0.020(2) 0.021(2) 0.019(2) 0.0019(17) 0.0055(16) -0.0024(16)
O1A 0.0235(15) 0.0243(16) 0.0242(15) -0.0018(13) -0.0034(12) -0.0001(12)
O1B 0.0342(16) 0.0228(16) 0.0284(15) -0.0062(13) -0.0050(12) 0.0002(12)
O8A 0.0177(13) 0.0336(17) 0.0161(13) -0.0006(12) 0.0036(10) 0.0002(11)
O8B 0.0165(14) 0.0489(19) 0.0258(15) -0.0071(13) 0.0070(11) -0.0079(12)
C22 0.022(2) 0.022(2) 0.0146(18) -0.0028(16) 0.0000(16) -0.0002(16)
C24 0.020(2) 0.024(2) 0.0172(19) 0.0002(17) 0.0028(15) -0.0001(16)
C25 0.024(2) 0.025(2) 0.021(2) -0.0045(18) 0.0088(16) -0.0004(17)
C26 0.025(2) 0.031(2) 0.027(2) -0.0068(19) 0.0034(17) -0.0015(18)
N21 0.0167(18) 0.0307(19) 0.0231(17) -0.0012(15) 0.0051(14) 0.0012(14)
N23 0.0172(17) 0.0269(19) 0.0197(16) -0.0013(14) 0.0063(13) 0.0007(14)

loop_
_atom_type_symbol
_atom_type_description
_atom_type_scat_dispersion_real
_atom_type_scat_dispersion_imag
_atom_type_scat_source
C C 0.0033 0.0016 'International Tables Vol C Tables 4.2.6.8 and 6.1.1.4'
H H 0.0000 0.0000 'International Tables Vol C Tables 4.2.6.8 and 6.1.1.4'
N N 0.0061 0.0033 'International Tables Vol C Tables 4.2.6.8 and 6.1.1.4'
O O 0.0106 0.0060 'International Tables Vol C Tables 4.2.6.8 and 6.1.1.4'

loop_
_geom_angle_atom_site_label_1
_geom_angle_atom_site_label_2
_geom_angle_atom_site_label_3
_geom_angle
_geom_angle_site_symmetry_1
_geom_angle_site_symmetry_3
O1B C1 O1A 123.5(3) . .
O1B C1 C2 123.9(3) . .
O1A C1 C2 112.5(3) . .
C1 C2 C3 113.8(3) . .
C1 C2 H2A 108.8 . .
C3 C2 H2A 108.8 . .
C1 C2 H2B 108.8 . .
C3 C2 H2B 108.8 . .
H2A C2 H2B 107.7 . .
C2 C3 C4 113.0(3) . .
C2 C3 H3B 109.0 . .
C4 C3 H3B 109.0 . .
C2 C3 H3A 109.0 . .
C4 C3 H3A 109.0 . .
H3B C3 H3A 107.8 . .
C5 C4 C3 113.0(3) . .
C5 C4 H4A 109.0 . .
C3 C4 H4A 109.0 . .
C5 C4 H4B 109.0 . .
C3 C4 H4B 109.0 . .
H4A C4 H4B 107.8 . .
C4 C5 C6 114.1(3) . .
C4 C5 H5B 108.7 . .
C6 C5 H5B 108.7 . .
C4 C5 H5A 108.7 . .
C6 C5 H5A 108.7 . .
H5B C5 H5A 107.6 . .
C7 C6 C5 113.9(3) . .
C7 C6 H6B 108.8 . .
C5 C6 H6B 108.8 . .
C7 C6 H6A 108.8 . .
C5 C6 H6A 108.8 . .
H6B C6 H6A 107.7 . .
C8 C7 C6 114.1(3) . .
C8 C7 H7B 108.7 . .
C6 C7 H7B 108.7 . .
C8 C7 H7A 108.7 . .
C6 C7 H7A 108.7 . .
H7B C7 H7A 107.6 . .
O8B C8 O8A 124.2(3) . .
O8B C8 C7 119.1(3) . .
O8A C8 C7 116.6(3) . .
C1 O1A H1 109.5 . .
N21 C22 N23 108.7(3) . .
N21 C22 H22 125.6 . .
N23 C22 H22 125.6 . .
C25 C24 N23 106.5(3) . .
C25 C24 C26 131.1(3) . .
N23 C24 C26 122.4(3) . .
C24 C25 N21 107.7(3) . .
C24 C25 H25 126.1 . .
N21 C25 H25 126.1 . .
C24 C26 H26A 109.5 . .
C24 C26 H26B 109.5 . .
H26A C26 H26B 109.5 . .
C24 C26 H26C 109.5 . .
H26A C26 H26C 109.5 . .
H26B C26 H26C 109.5 . .
C22 N21 C25 108.4(3) . .
C22 N21 H21 125.8 . .
C25 N21 H21 125.8 . .
C22 N23 C24 108.6(3) . .
C22 N23 H23 125.7 . .
C24 N23 H23 125.7 . .

loop_
_geom_bond_atom_site_label_1
_geom_bond_atom_site_label_2
_geom_bond_distance
_geom_bond_site_symmetry_2
C1 O1B 1.202(4) .
C1 O1A 1.328(4) .
C1 C2 1.503(5) .
C2 C3 1.518(5) .
C2 H2A 0.9900 .
C2 H2B 0.9900 .
C3 C4 1.523(4) .
C3 H3B 0.9900 .
C3 H3A 0.9900 .
C4 C5 1.522(5) .
C4 H4A 0.9900 .
C4 H4B 0.9900 .
C5 C6 1.529(4) .
C5 H5B 0.9900 .
C5 H5A 0.9900 .
C6 C7 1.526(5) .
C6 H6B 0.9900 .
C6 H6A 0.9900 .
C7 C8 1.517(4) .
C7 H7B 0.9900 .
C7 H7A 0.9900 .
C8 O8B 1.239(4) .
C8 O8A 1.276(4) .
O1A H1 0.8400 .
C22 N21 1.320(4) .
C22 N23 1.331(4) .
C22 H22 0.9500 .
C24 C25 1.343(5) .
C24 N23 1.382(4) .
C24 C26 1.495(5) .
C25 N21 1.378(4) .
C25 H25 0.9500 .
C26 H26A 0.9800 .
C26 H26B 0.9800 .
C26 H26C 0.9800 .
N21 H21 0.8800 .
N23 H23 0.8800 .

loop_
_geom_hbond_atom_site_label_D
_geom_hbond_atom_site_label_H
_geom_hbond_atom_site_label_A
_geom_hbond_distance_DH
_geom_hbond_distance_HA
_geom_hbond_distance_DA
_geom_hbond_angle_DHA
_geom_hbond_site_symmetry_A
N21 H21 O8B 0.88 1.80 2.664(4) 164.8 .
O1A H1 O8A 0.84 1.75 2.582(3) 170.8 1_454
N23 H23 O8A 0.88 1.80 2.676(4) 173.0 1_655
